data_4333648
loop_
_publ_author_name
'Rong-Guang Lin'
'Gang Xu'
'Ming-Sheng Wang'
'Gang Lu'
'Pei-Xin Li'
'Guo-Cong Guo'

_publ_contact_author_address
;
State Key Laboratory of Structural Chemistry
Fujian Institute of Research on the Structure of Matter,
Chinese Academy of Sciences
Fuzhou, Fujian 350002
P. R. China
;
_publ_contact_author_email gcguo@fjirsm.ac.cn
_publ_contact_author_name 'Prof. Guo-Cong Guo'
_publ_section_title
;
 Improved Photochromic Properties on Viologen-Based Inorganic-Organic
 Hybrids by Using \p-Conjugated Substituents as Electron Donors and
 Stabilizers
;
_journal_name_full 'Inorganic Chemistry'
_journal_page_first 1199
_journal_page_last 1205
_journal_paper_doi 10.1021/ic301181b
_journal_volume 52
_journal_year 2013
_chemical_formula_moiety (C17H16N2)2Bi2Cl10
_chemical_formula_sum 'C34 H32 Bi2 Cl10 N4'
_chemical_formula_weight 1269.10
_chemical_name_common (C17H16N2)2Bi2Cl10
_chemical_name_systematic (C17H16N2)2Bi2Cl10
_space_group_IT_number 2
_symmetry_cell_setting triclinic
_symmetry_space_group_name_Hall '-P 1'
_symmetry_space_group_name_H-M 'P -1'
_atom_sites_solution_hydrogens geom
_atom_sites_solution_primary direct
_atom_sites_solution_secondary difmap
_audit_creation_method SHELXL-97
_cell_angle_alpha 76.743(6)
_cell_angle_beta 87.521(7)
_cell_angle_gamma 72.980(5)
_cell_formula_units_Z 2
_cell_length_a 10.5078(19)
_cell_length_b 10.9976(19)
_cell_length_c 18.979(4)
_cell_measurement_reflns_used 6202
_cell_measurement_temperature 293(2)
_cell_measurement_theta_max 27.4894
_cell_measurement_theta_min 2.0434
_cell_volume 2040.6(7)
_computing_structure_refinement 'SHELXL-97 (Sheldrick, 1997)'
_computing_structure_solution 'SHELXS-97 (Sheldrick, 1990)'
_diffrn_ambient_temperature 293(2)
_diffrn_measured_fraction_theta_full 0.963
_diffrn_measured_fraction_theta_max 0.963
_diffrn_measurement_device_type 'Rigaku AFC10'
_diffrn_measurement_method CCD_Profile_fitting
_diffrn_radiation_monochromator graphite
_diffrn_radiation_source 'fine-focus sealed tube'
_diffrn_radiation_type MoK\a
_diffrn_radiation_wavelength 0.71073
_diffrn_reflns_av_R_equivalents 0.0208
_diffrn_reflns_av_sigmaI/netI 0.0268
_diffrn_reflns_limit_h_max 12
_diffrn_reflns_limit_h_min -12
_diffrn_reflns_limit_k_max 13
_diffrn_reflns_limit_k_min -13
_diffrn_reflns_limit_l_max 21
_diffrn_reflns_limit_l_min -22
_diffrn_reflns_number 15388
_diffrn_reflns_theta_full 25.50
_diffrn_reflns_theta_max 25.50
_diffrn_reflns_theta_min 2.04
_exptl_absorpt_coefficient_mu 9.298
_exptl_absorpt_correction_T_max 0.6535
_exptl_absorpt_correction_T_min 0.3560
_exptl_absorpt_correction_type multi-scan
_exptl_crystal_colour colorless
_exptl_crystal_density_diffrn 2.065
_exptl_crystal_description block
_exptl_crystal_F_000 1200
_exptl_crystal_size_max 0.14
_exptl_crystal_size_mid 0.08
_exptl_crystal_size_min 0.05
_refine_diff_density_max 1.481
_refine_diff_density_min -0.996
_refine_diff_density_rms 0.094
_refine_ls_extinction_method none
_refine_ls_goodness_of_fit_ref 1.066
_refine_ls_hydrogen_treatment constr
_refine_ls_matrix_type full
_refine_ls_number_parameters 451
_refine_ls_number_reflns 7316
_refine_ls_number_restraints 0
_refine_ls_restrained_S_all 1.066
_refine_ls_R_factor_all 0.0234
_refine_ls_R_factor_gt 0.0203
_refine_ls_shift/su_max 0.001
_refine_ls_shift/su_mean 0.000
_refine_ls_structure_factor_coef Fsqd
_refine_ls_weighting_details 'calc w=1/[\s^2^(Fo^2^)+(0.0240P)^2^+0.2774P] where P=(Fo^2^+2Fc^2^)/3'
_refine_ls_weighting_scheme calc
_refine_ls_wR_factor_gt 0.0477
_refine_ls_wR_factor_ref 0.0489
_reflns_number_gt 6683
_reflns_number_total 7316
_reflns_threshold_expression >2sigma(I)
_cod_data_source_file ic301181b_si_002_2.cif
_cod_data_source_block 2
_cod_original_cell_volume 2040.6(6)
_cod_database_code 4333648

loop_
_symmetry_equiv_pos_as_xyz
'x, y, z'
'-x, -y, -z'

loop_
_atom_site_label
_atom_site_type_symbol
_atom_site_fract_x
_atom_site_fract_y
_atom_site_fract_z
_atom_site_U_iso_or_equiv
_atom_site_adp_type
_atom_site_occupancy
_atom_site_symmetry_multiplicity
_atom_site_calc_flag
_atom_site_refinement_flags
Bi1 Bi 0.474937(11) 0.378669(12) 0.332368(7) 0.01576(4) Uani 1 1 d .
Bi2 Bi 0.181587(11) 0.614781(12) 0.162622(7) 0.01837(5) Uani 1 1 d .
Cl9 Cl 0.36458(8) 0.18719(8) 0.35019(5) 0.02161(19) Uani 1 1 d .
Cl8 Cl 0.31275(8) 0.79473(9) 0.14427(5) 0.0242(2) Uani 1 1 d .
Cl7 Cl -0.03747(8) 0.80194(9) 0.14918(5) 0.0238(2) Uani 1 1 d .
Cl6 Cl 0.70876(8) 0.20391(9) 0.35033(5) 0.0252(2) Uani 1 1 d .
Cl5 Cl 0.45288(9) 0.37657(9) 0.46689(5) 0.0251(2) Uani 1 1 d .
Cl4 Cl 0.61503(9) 0.56640(9) 0.30037(6) 0.0314(2) Uani 1 1 d .
Cl3 Cl 0.44078(8) 0.41283(8) 0.17682(5) 0.01846(18) Uani 1 1 d .
Cl2 Cl 0.21912(8) 0.56565(8) 0.31702(5) 0.02168(19) Uani 1 1 d .
Cl1 Cl 0.17908(9) 0.61919(9) 0.02602(5) 0.0261(2) Uani 1 1 d .
Cl10 Cl 0.02911(9) 0.45050(9) 0.19781(5) 0.0299(2) Uani 1 1 d .
C217 C 0.5982(3) -0.2945(3) 0.9778(2) 0.0200(8) Uani 1 1 d .
H21A H 0.5507 -0.2572 0.9341 0.024 Uiso 1 1 calc R
N201 N 0.9009(3) -0.0850(3) 0.80741(16) 0.0184(6) Uani 1 1 d .
C112 C 0.3693(4) 1.1094(4) -0.3842(2) 0.0259(9) Uani 1 1 d .
H11A H 0.4523 1.0558 -0.3928 0.031 Uiso 1 1 calc R
C113 C 0.0474(3) 1.3041(3) -0.4861(2) 0.0202(8) Uani 1 1 d .
N102 N -0.1418(3) 1.4149(3) -0.59548(17) 0.0256(7) Uani 1 1 d .
H10A H -0.2011 1.4493 -0.6298 0.031 Uiso 1 1 calc R
N101 N 0.3425(3) 1.1311(3) -0.31773(17) 0.0247(7) Uani 1 1 d .
C109 C 0.1256(3) 1.2616(3) -0.35727(19) 0.0214(8) Uani 1 1 d .
H10B H 0.0423 1.3120 -0.3467 0.026 Uiso 1 1 calc R
N202 N 0.6120(3) -0.4118(3) 1.09799(17) 0.0257(7) Uani 1 1 d .
H20A H 0.5750 -0.4506 1.1339 0.031 Uiso 1 1 calc R
C216 C 0.5431(3) -0.3588(4) 1.0354(2) 0.0242(8) Uani 1 1 d .
H21B H 0.4579 -0.3658 1.0311 0.029 Uiso 1 1 calc R
C111 C 0.2767(3) 1.1647(3) -0.4398(2) 0.0235(8) Uani 1 1 d .
H11B H 0.2979 1.1499 -0.4857 0.028 Uiso 1 1 calc R
C117 C 0.0836(4) 1.3380(4) -0.5584(2) 0.0258(9) Uani 1 1 d .
H11C H 0.1729 1.3235 -0.5699 0.031 Uiso 1 1 calc R
C116 C -0.0127(4) 1.3925(4) -0.6118(2) 0.0292(9) Uani 1 1 d .
H11D H 0.0113 1.4141 -0.6597 0.035 Uiso 1 1 calc R
C209 C 0.8827(3) -0.1534(3) 0.9340(2) 0.0202(8) Uani 1 1 d .
H20B H 0.9098 -0.1573 0.9807 0.024 Uiso 1 1 calc R
C201 C 0.9265(3) -0.0240(4) 0.6173(2) 0.0237(8) Uani 1 1 d .
H20C H 1.0074 -0.0886 0.6195 0.028 Uiso 1 1 calc R
C115 C -0.1809(4) 1.3849(4) -0.5267(2) 0.0245(8) Uani 1 1 d .
H11E H -0.2711 1.4022 -0.5168 0.029 Uiso 1 1 calc R
C104 C 0.2831(4) 0.8611(4) -0.1203(2) 0.0297(9) Uani 1 1 d .
H10C H 0.2426 0.7959 -0.1192 0.036 Uiso 1 1 calc R
C210 C 0.7876(3) -0.2141(3) 0.92321(18) 0.0164(7) Uani 1 1 d .
C101 C 0.4052(4) 1.0555(4) -0.1245(2) 0.0319(10) Uani 1 1 d .
H10D H 0.4468 1.1197 -0.1255 0.038 Uiso 1 1 calc R
C204 C 0.6854(4) 0.1695(3) 0.6099(2) 0.0250(8) Uani 1 1 d .
H20D H 0.6052 0.2352 0.6073 0.030 Uiso 1 1 calc R
C213 C 0.7270(3) -0.2851(3) 0.98509(19) 0.0170(7) Uani 1 1 d .
C212 C 0.8106(3) -0.1428(4) 0.79585(19) 0.0219(8) Uani 1 1 d .
H21C H 0.7878 -0.1403 0.7486 0.026 Uiso 1 1 calc R
C110 C 0.1509(3) 1.2428(3) -0.4276(2) 0.0203(8) Uani 1 1 d .
C211 C 0.7513(3) -0.2053(3) 0.85222(19) 0.0211(8) Uani 1 1 d .
H21D H 0.6863 -0.2422 0.8431 0.025 Uiso 1 1 calc R
C205 C 0.7635(3) 0.1268(4) 0.6722(2) 0.0235(8) Uani 1 1 d .
H20E H 0.7352 0.1634 0.7118 0.028 Uiso 1 1 calc R
C105 C 0.3358(4) 0.9151(4) -0.1842(2) 0.0278(9) Uani 1 1 d .
H10E H 0.3319 0.8846 -0.2256 0.033 Uiso 1 1 calc R
C203 C 0.7269(3) 0.1142(3) 0.5510(2) 0.0227(8) Uani 1 1 d .
H20F H 0.6734 0.1412 0.5093 0.027 Uiso 1 1 calc R
C202 C 0.8476(3) 0.0191(4) 0.5543(2) 0.0238(8) Uani 1 1 d .
H20G H 0.8763 -0.0162 0.5143 0.029 Uiso 1 1 calc R
C114 C -0.0878(3) 1.3289(4) -0.4713(2) 0.0247(8) Uani 1 1 d .
H11F H -0.1148 1.3075 -0.4239 0.030 Uiso 1 1 calc R
C206 C 0.8846(3) 0.0291(4) 0.67666(19) 0.0207(8) Uani 1 1 d .
C214 C 0.7955(3) -0.3440(3) 1.05020(19) 0.0228(8) Uani 1 1 d .
H21E H 0.8820 -0.3411 1.0556 0.027 Uiso 1 1 calc R
C208 C 0.9359(3) -0.0880(3) 0.87539(19) 0.0199(8) Uani 1 1 d .
H20H H 0.9968 -0.0452 0.8826 0.024 Uiso 1 1 calc R
C108 C 0.2226(3) 1.2065(4) -0.3040(2) 0.0260(9) Uani 1 1 d .
H10F H 0.2052 1.2214 -0.2578 0.031 Uiso 1 1 calc R
C106 C 0.3941(3) 1.0142(4) -0.1868(2) 0.0259(9) Uani 1 1 d .
C215 C 0.7356(4) -0.4074(4) 1.1073(2) 0.0273(9) Uani 1 1 d .
H21F H 0.7808 -0.4463 1.1516 0.033 Uiso 1 1 calc R
C102 C 0.3536(4) 1.0002(4) -0.0600(2) 0.0339(10) Uani 1 1 d .
H10G H 0.3613 1.0279 -0.0181 0.041 Uiso 1 1 calc R
C207 C 0.9685(4) -0.0197(4) 0.74564(19) 0.0301(9) Uani 1 1 d .
H20I H 0.9886 0.0532 0.7584 0.036 Uiso 1 1 calc R
H20J H 1.0521 -0.0811 0.7374 0.036 Uiso 1 1 calc R
C107 C 0.4480(4) 1.0748(4) -0.2562(2) 0.0351(10) Uani 1 1 d .
H10H H 0.5221 1.0094 -0.2706 0.042 Uiso 1 1 calc R
H10I H 0.4815 1.1440 -0.2482 0.042 Uiso 1 1 calc R
C103 C 0.2917(4) 0.9055(4) -0.0580(2) 0.0344(10) Uani 1 1 d .
H10J H 0.2556 0.8710 -0.0151 0.041 Uiso 1 1 calc R

loop_
_atom_site_aniso_label
_atom_site_aniso_U_11
_atom_site_aniso_U_22
_atom_site_aniso_U_33
_atom_site_aniso_U_23
_atom_site_aniso_U_13
_atom_site_aniso_U_12
Bi1 0.01333(7) 0.01554(7) 0.01755(8) -0.00278(5) -0.00158(5) -0.00339(5)
Bi2 0.01417(7) 0.02026(8) 0.01735(8) -0.00353(6) -0.00111(5) -0.00030(5)
Cl9 0.0213(4) 0.0194(4) 0.0258(5) -0.0052(4) 0.0004(4) -0.0083(3)
Cl8 0.0223(4) 0.0271(5) 0.0237(5) -0.0084(4) 0.0027(4) -0.0063(4)
Cl7 0.0156(4) 0.0237(5) 0.0288(5) -0.0071(4) -0.0007(4) 0.0002(3)
Cl6 0.0172(4) 0.0278(5) 0.0275(5) -0.0096(4) -0.0034(4) 0.0010(4)
Cl5 0.0271(4) 0.0273(5) 0.0197(5) -0.0080(4) -0.0031(4) -0.0037(4)
Cl4 0.0287(5) 0.0250(5) 0.0402(6) 0.0007(4) -0.0072(4) -0.0125(4)
Cl3 0.0172(4) 0.0191(4) 0.0200(5) -0.0053(3) 0.0007(3) -0.0061(3)
Cl2 0.0205(4) 0.0224(4) 0.0187(5) -0.0046(4) 0.0012(4) -0.0011(3)
Cl1 0.0264(4) 0.0293(5) 0.0212(5) -0.0095(4) -0.0016(4) -0.0029(4)
Cl10 0.0251(4) 0.0288(5) 0.0319(6) 0.0002(4) -0.0041(4) -0.0067(4)
C217 0.0193(17) 0.0193(18) 0.021(2) -0.0066(15) -0.0001(15) -0.0028(14)
N201 0.0149(13) 0.0218(16) 0.0192(17) -0.0037(13) -0.0009(12) -0.0072(12)
C112 0.0215(18) 0.022(2) 0.033(2) -0.0079(17) 0.0067(17) -0.0044(15)
C113 0.0230(18) 0.0137(17) 0.026(2) -0.0068(15) 0.0058(16) -0.0084(14)
N102 0.0289(17) 0.0199(16) 0.0273(19) -0.0015(14) -0.0030(15) -0.0086(13)
N101 0.0158(14) 0.0240(17) 0.032(2) -0.0040(14) 0.0033(14) -0.0049(13)
C109 0.0163(16) 0.0189(18) 0.026(2) -0.0020(16) 0.0024(16) -0.0027(14)
N202 0.0240(16) 0.0259(17) 0.0249(19) 0.0021(14) 0.0034(14) -0.0103(14)
C216 0.0177(17) 0.023(2) 0.032(2) -0.0069(17) 0.0017(17) -0.0053(15)
C111 0.0257(19) 0.0200(19) 0.025(2) -0.0071(16) 0.0076(17) -0.0066(15)
C117 0.0227(18) 0.026(2) 0.027(2) -0.0038(17) 0.0082(17) -0.0081(16)
C116 0.034(2) 0.028(2) 0.026(2) -0.0048(18) 0.0061(18) -0.0108(18)
C209 0.0166(16) 0.0250(19) 0.020(2) -0.0073(16) -0.0035(15) -0.0055(15)
C201 0.0191(17) 0.024(2) 0.029(2) -0.0038(16) 0.0048(16) -0.0098(15)
C115 0.0231(19) 0.025(2) 0.027(2) -0.0067(17) 0.0034(17) -0.0079(16)
C104 0.0219(19) 0.025(2) 0.039(3) -0.0026(18) -0.0046(18) -0.0050(16)
C210 0.0134(15) 0.0145(17) 0.020(2) -0.0052(15) -0.0010(14) -0.0013(13)
C101 0.026(2) 0.027(2) 0.041(3) -0.014(2) -0.0039(19) -0.0003(17)
C204 0.0230(18) 0.0178(19) 0.031(2) -0.0006(16) 0.0046(17) -0.0060(15)
C213 0.0167(16) 0.0145(17) 0.021(2) -0.0096(15) -0.0005(15) -0.0013(13)
C212 0.0231(18) 0.027(2) 0.017(2) -0.0074(16) -0.0022(16) -0.0074(15)
C110 0.0200(17) 0.0155(18) 0.026(2) -0.0043(15) 0.0044(16) -0.0075(14)
C211 0.0222(17) 0.0200(19) 0.024(2) -0.0076(16) -0.0026(16) -0.0083(15)
C205 0.0271(19) 0.026(2) 0.022(2) -0.0088(17) 0.0092(17) -0.0145(16)
C105 0.0249(19) 0.029(2) 0.027(2) -0.0077(18) -0.0015(17) -0.0031(17)
C203 0.0218(18) 0.023(2) 0.024(2) -0.0003(16) -0.0069(16) -0.0102(15)
C202 0.0277(19) 0.026(2) 0.021(2) -0.0081(16) 0.0058(16) -0.0110(16)
C114 0.0241(18) 0.025(2) 0.026(2) -0.0083(17) 0.0078(17) -0.0089(16)
C206 0.0233(18) 0.026(2) 0.017(2) -0.0022(16) 0.0033(15) -0.0166(16)
C214 0.0196(17) 0.025(2) 0.024(2) -0.0059(16) -0.0025(16) -0.0060(15)
C208 0.0149(16) 0.0212(19) 0.023(2) -0.0033(16) -0.0018(15) -0.0053(14)
C108 0.0220(18) 0.024(2) 0.030(2) -0.0056(17) 0.0058(17) -0.0045(16)
C106 0.0203(18) 0.024(2) 0.031(2) -0.0080(17) 0.0004(17) -0.0019(15)
C215 0.0231(19) 0.026(2) 0.029(2) -0.0003(17) -0.0035(17) -0.0058(16)
C102 0.032(2) 0.030(2) 0.036(3) -0.0127(19) 0.0012(19) 0.0013(18)
C207 0.0246(19) 0.046(3) 0.024(2) -0.0043(19) 0.0016(17) -0.0188(18)
C107 0.027(2) 0.034(2) 0.041(3) -0.008(2) 0.0088(19) -0.0065(18)
C103 0.026(2) 0.034(2) 0.032(2) -0.0007(19) -0.0002(18) 0.0029(18)

loop_
_atom_type_symbol
_atom_type_description
_atom_type_scat_dispersion_real
_atom_type_scat_dispersion_imag
_atom_type_scat_source
C C 0.0033 0.0016 'International Tables Vol C Tables 4.2.6.8 and 6.1.1.4'
H H 0.0000 0.0000 'International Tables Vol C Tables 4.2.6.8 and 6.1.1.4'
N N 0.0061 0.0033 'International Tables Vol C Tables 4.2.6.8 and 6.1.1.4'
Cl Cl 0.1484 0.1585 'International Tables Vol C Tables 4.2.6.8 and 6.1.1.4'
Bi Bi -4.1077 10.2566 'International Tables Vol C Tables 4.2.6.8 and 6.1.1.4'

loop_
_geom_angle_atom_site_label_1
_geom_angle_atom_site_label_2
_geom_angle_atom_site_label_3
_geom_angle
Cl5 Bi1 Cl6 93.44(3)
Cl5 Bi1 Cl9 90.30(3)
Cl6 Bi1 Cl9 88.70(3)
Cl5 Bi1 Cl4 95.67(3)
Cl6 Bi1 Cl4 86.23(3)
Cl9 Bi1 Cl4 172.39(3)
Cl5 Bi1 Cl2 85.08(3)
Cl6 Bi1 Cl2 178.36(3)
Cl9 Bi1 Cl2 90.59(3)
Cl4 Bi1 Cl2 94.62(3)
Cl5 Bi1 Cl3 167.84(3)
Cl6 Bi1 Cl3 98.49(3)
Cl9 Bi1 Cl3 87.63(3)
Cl4 Bi1 Cl3 87.51(3)
Cl2 Bi1 Cl3 82.96(2)
Cl7 Bi2 Cl1 91.68(3)
Cl7 Bi2 Cl8 88.12(3)
Cl1 Bi2 Cl8 93.04(3)
Cl7 Bi2 Cl10 86.52(3)
Cl1 Bi2 Cl10 94.31(3)
Cl8 Bi2 Cl10 171.02(3)
Cl7 Bi2 Cl2 98.12(3)
Cl1 Bi2 Cl2 169.84(3)
Cl8 Bi2 Cl2 89.96(3)
Cl10 Bi2 Cl2 83.68(3)
Cl7 Bi2 Cl3 176.52(3)
Cl1 Bi2 Cl3 88.53(3)
Cl8 Bi2 Cl3 88.39(3)
Cl10 Bi2 Cl3 96.93(3)
Cl2 Bi2 Cl3 81.86(2)
Bi1 Cl3 Bi2 96.02(2)
Bi1 Cl2 Bi2 99.06(3)
C216 C217 C213 119.4(3)
C216 C217 H21A 120.3
C213 C217 H21A 120.3
C208 N201 C212 120.5(3)
C208 N201 C207 118.5(3)
C212 N201 C207 121.0(3)
C111 C112 N101 121.2(3)
C111 C112 H11A 119.4
N101 C112 H11A 119.4
C114 C113 C117 118.2(4)
C114 C113 C110 121.3(3)
C117 C113 C110 120.5(3)
C115 N102 C116 121.7(3)
C115 N102 H10A 119.2
C116 N102 H10A 119.2
C108 N101 C112 120.3(3)
C108 N101 C107 118.2(3)
C112 N101 C107 121.4(3)
C108 C109 C110 120.5(3)
C108 C109 H10B 119.8
C110 C109 H10B 119.8
C215 N202 C216 123.1(3)
C215 N202 H20A 118.5
C216 N202 H20A 118.5
N202 C216 C217 119.9(3)
N202 C216 H21B 120.1
C217 C216 H21B 120.1
C112 C111 C110 120.3(3)
C112 C111 H11B 119.9
C110 C111 H11B 119.9
C116 C117 C113 119.8(3)
C116 C117 H11C 120.1
C113 C117 H11C 120.1
C117 C116 N102 120.5(4)
C117 C116 H11D 119.8
N102 C116 H11D 119.8
C208 C209 C210 119.7(3)
C208 C209 H20B 120.2
C210 C209 H20B 120.2
C206 C201 C202 120.0(3)
C206 C201 H20C 120.0
C202 C201 H20C 120.0
N102 C115 C114 120.1(3)
N102 C115 H11E 120.0
C114 C115 H11E 120.0
C105 C104 C103 119.3(4)
C105 C104 H10C 120.3
C103 C104 H10C 120.3
C209 C210 C211 117.6(3)
C209 C210 C213 121.4(3)
C211 C210 C213 121.0(3)
C106 C101 C102 119.7(4)
C106 C101 H10D 120.2
C102 C101 H10D 120.2
C205 C204 C203 119.7(3)
C205 C204 H20D 120.2
C203 C204 H20D 120.2
C214 C213 C217 118.7(3)
C214 C213 C210 121.3(3)
C217 C213 C210 120.0(3)
N201 C212 C211 121.0(3)
N201 C212 H21C 119.5
C211 C212 H21C 119.5
C111 C110 C109 117.0(3)
C111 C110 C113 122.0(3)
C109 C110 C113 121.0(3)
C212 C211 C210 120.3(3)
C212 C211 H21D 119.8
C210 C211 H21D 119.8
C204 C205 C206 120.8(3)
C204 C205 H20E 119.6
C206 C205 H20E 119.6
C104 C105 C106 120.7(4)
C104 C105 H10E 119.6
C106 C105 H10E 119.6
C204 C203 C202 120.1(3)
C204 C203 H20F 120.0
C202 C203 H20F 120.0
C201 C202 C203 120.2(3)
C201 C202 H20G 119.9
C203 C202 H20G 119.9
C113 C114 C115 119.8(3)
C113 C114 H11F 120.1
C115 C114 H11F 120.1
C201 C206 C205 119.2(3)
C201 C206 C207 120.1(3)
C205 C206 C207 120.7(3)
C213 C214 C215 120.0(3)
C213 C214 H21E 120.0
C215 C214 H21E 120.0
N201 C208 C209 120.8(3)
N201 C208 H20H 119.6
C209 C208 H20H 119.6
N101 C108 C109 120.8(3)
N101 C108 H10F 119.6
C109 C108 H10F 119.6
C101 C106 C105 119.6(4)
C101 C106 C107 119.7(4)
C105 C106 C107 120.7(4)
N202 C215 C214 118.9(4)
N202 C215 H21F 120.5
C214 C215 H21F 120.5
C103 C102 C101 120.8(4)
C103 C102 H10G 119.6
C101 C102 H10G 119.6
C206 C207 N201 112.5(3)
C206 C207 H20I 109.1
N201 C207 H20I 109.1
C206 C207 H20J 109.1
N201 C207 H20J 109.1
H20I C207 H20J 107.8
C106 C107 N101 112.4(3)
C106 C107 H10H 109.1
N101 C107 H10H 109.1
C106 C107 H10I 109.1
N101 C107 H10I 109.1
H10H C107 H10I 107.9
C102 C103 C104 119.8(4)
C102 C103 H10J 120.1
C104 C103 H10J 120.1

loop_
_geom_bond_atom_site_label_1
_geom_bond_atom_site_label_2
_geom_bond_distance
Bi1 Cl5 2.5490(10)
Bi1 Cl6 2.6181(9)
Bi1 Cl9 2.6386(9)
Bi1 Cl4 2.8151(10)
Bi1 Cl2 2.8454(9)
Bi1 Cl3 2.9137(10)
Bi2 Cl7 2.5761(9)
Bi2 Cl1 2.5831(10)
Bi2 Cl8 2.6789(10)
Bi2 Cl10 2.7066(10)
Bi2 Cl2 2.8781(10)
Bi2 Cl3 2.9446(9)
C217 C216 1.363(5)
C217 C213 1.402(5)
C217 H21A 0.9300
N201 C208 1.347(4)
N201 C212 1.336(4)
N201 C207 1.495(4)
C112 C111 1.370(5)
C112 N101 1.341(5)
C112 H11A 0.9300
C113 C114 1.395(5)
C113 C117 1.403(5)
C113 C110 1.485(5)
N102 C115 1.348(5)
N102 C116 1.341(5)
N102 H10A 0.8600
N101 C108 1.342(4)
N101 C107 1.534(5)
C109 C108 1.370(5)
C109 C110 1.400(5)
C109 H10B 0.9300
N202 C215 1.335(4)
N202 C216 1.336(5)
N202 H20A 0.8600
C216 H21B 0.9300
C111 C110 1.392(5)
C111 H11B 0.9300
C117 C116 1.365(5)
C117 H11C 0.9300
C116 H11D 0.9300
C209 C208 1.371(5)
C209 C210 1.400(4)
C209 H20B 0.9300
C201 C206 1.383(5)
C201 C202 1.393(5)
C201 H20C 0.9300
C115 C114 1.372(5)
C115 H11E 0.9300
C104 C105 1.390(5)
C104 C103 1.396(6)
C104 H10C 0.9300
C210 C211 1.390(5)
C210 C213 1.483(5)
C101 C106 1.379(5)
C101 C102 1.399(6)
C101 H10D 0.9300
C204 C205 1.377(5)
C204 C203 1.387(5)
C204 H20D 0.9300
C213 C214 1.379(5)
C212 C211 1.364(5)
C212 H21C 0.9300
C211 H21D 0.9300
C205 C206 1.396(5)
C205 H20E 0.9300
C105 C106 1.390(5)
C105 H10E 0.9300
C203 C202 1.381(5)
C203 H20F 0.9300
C202 H20G 0.9300
C114 H11F 0.9300
C206 C207 1.510(5)
C214 C215 1.381(5)
C214 H21E 0.9300
C208 H20H 0.9300
C108 H10F 0.9300
C106 C107 1.502(5)
C215 H21F 0.9300
C102 C103 1.373(6)
C102 H10G 0.9300
C207 H20I 0.9700
C207 H20J 0.9700
C107 H10H 0.9700
C107 H10I 0.9700
C103 H10J 0.9300
